data_7231653
loop_
_publ_author_name
'Huynh, Han Vinh'
'Lam, Truc Tien'
'Luong, Huyen T. T.'

_publ_section_title
;
 Anion influences on reactivity and NMR spectroscopic features of NHC
 precursors
;
_journal_issue 61
_journal_name_full 'RSC Advances'
_journal_page_first 34960
_journal_paper_doi 10.1039/C8RA05839C
_journal_volume 8
_journal_year 2018
_chemical_formula_sum 'C14 H19 N3 S'
_chemical_formula_weight 261.38
_space_group_crystal_system monoclinic
_space_group_IT_number 14
_space_group_name_Hall '-P 2yn'
_space_group_name_H-M_alt 'P 1 21/n 1'
_symmetry_space_group_name_Hall '-P 2yn'
_symmetry_space_group_name_H-M 'P 1 21/n 1'
_atom_sites_solution_hydrogens geom
_audit_creation_method SHELXL-2014/7
_audit_update_record
;
2018-07-03 deposited with the CCDC.
2018-10-08 downloaded from the CCDC.
;
_cell_angle_alpha 90
_cell_angle_beta 93.346(2)
_cell_angle_gamma 90
_cell_formula_units_Z 4
_cell_length_a 7.1115(3)
_cell_length_b 12.4689(7)
_cell_length_c 15.8457(7)
_cell_measurement_reflns_used 3959
_cell_measurement_temperature 100(2)
_cell_measurement_theta_max 27.10
_cell_measurement_theta_min 3.05
_cell_volume 1402.68(12)
_computing_cell_refinement 'Bruker SAINT'
_computing_data_collection 'Bruker APEX2'
_computing_data_reduction 'Bruker SAINT'
_computing_molecular_graphics 'Bruker SHELXTL'
_computing_publication_material 'Bruker SHELXTL'
_computing_structure_refinement 'SHELXL-2014/7 (Sheldrick, 2014)'
_computing_structure_solution 'SHELXS-97 (Sheldrick 2008)'
_diffrn_ambient_temperature 100(2)
_diffrn_measured_fraction_theta_full 1.000
_diffrn_measured_fraction_theta_max 0.999
_diffrn_measurement_device_type 'Bruker D8 Venture'
_diffrn_measurement_method '\f and \w scans'
_diffrn_radiation_type MoK\a
_diffrn_radiation_wavelength 0.71073
_diffrn_reflns_av_R_equivalents 0.0475
_diffrn_reflns_av_unetI/netI 0.0548
_diffrn_reflns_Laue_measured_fraction_full 1.000
_diffrn_reflns_Laue_measured_fraction_max 0.999
_diffrn_reflns_limit_h_max 9
_diffrn_reflns_limit_h_min -8
_diffrn_reflns_limit_k_max 14
_diffrn_reflns_limit_k_min -16
_diffrn_reflns_limit_l_max 21
_diffrn_reflns_limit_l_min -19
_diffrn_reflns_number 13226
_diffrn_reflns_point_group_measured_fraction_full 1.000
_diffrn_reflns_point_group_measured_fraction_max 0.999
_diffrn_reflns_theta_full 25.242
_diffrn_reflns_theta_max 28.265
_diffrn_reflns_theta_min 2.575
_diffrn_source 'Sealed Microfocusing Source'
_exptl_absorpt_coefficient_mu 0.218
_exptl_absorpt_correction_T_max 0.7455
_exptl_absorpt_correction_T_min 0.6846
_exptl_absorpt_correction_type multi-scan
_exptl_absorpt_process_details 'Sadabs, (Sheldrick 2012)'
_exptl_crystal_colour Colourless
_exptl_crystal_density_diffrn 1.238
_exptl_crystal_density_meas ?
_exptl_crystal_density_method 'Not Measured'
_exptl_crystal_description Block
_exptl_crystal_F_000 560
_exptl_crystal_size_max 0.336
_exptl_crystal_size_mid 0.305
_exptl_crystal_size_min 0.210
_refine_diff_density_max 0.367
_refine_diff_density_min -0.313
_refine_diff_density_rms 0.059
_refine_ls_extinction_method none
_refine_ls_goodness_of_fit_ref 0.950
_refine_ls_hydrogen_treatment constr
_refine_ls_matrix_type full
_refine_ls_number_parameters 167
_refine_ls_number_reflns 3484
_refine_ls_number_restraints 0
_refine_ls_restrained_S_all 0.950
_refine_ls_R_factor_all 0.0828
_refine_ls_R_factor_gt 0.0479
_refine_ls_shift/su_max 0.000
_refine_ls_shift/su_mean 0.000
_refine_ls_structure_factor_coef Fsqd
_refine_ls_weighting_details 'w=1/[\s^2^(Fo^2^)+(0.0530P)^2^+1.0583P] where P=(Fo^2^+2Fc^2^)/3'
_refine_ls_weighting_scheme calc
_refine_ls_wR_factor_gt 0.1037
_refine_ls_wR_factor_ref 0.1192
_reflns_Friedel_coverage 0.000
_reflns_number_gt 2485
_reflns_number_total 3484
_reflns_threshold_expression 'I > 2\s(I)'
_cod_data_source_file c8ra05839c2.cif
_cod_data_source_block F530
_cod_depositor_comments
;
The following automatic conversions were performed:

'_exptl_absorpt_correction_type' value 'Multi-scan' changed to
'multi-scan' according to
/home/data/users/saulius/crontab/automatic-downloads/rss-feeds/RSC/lib/dictionaries/cif_core.dic
dictionary named 'cif_core.dic' version 2.4.2 from 2011-04-26.

'_exptl_crystal_density_meas' value 'Not Measured' was changed to '?'
- the value is perceived as not measured.

Automatic conversion script
Id: cif_fix_values 4973 2017-02-22 13:04:09Z antanas 
;
_cod_database_code 7231653
_shelx_shelxl_version_number 2014/7
_shelx_space_group_comment
; 
The symmetry employed for this shelxl refinement is uniquely defined 
by the following loop, which should always be used as a source of 
symmetry information in preference to the above space-group names. 
They are only intended as comments. 
;
_shelx_estimated_absorpt_t_min 0.930
_shelx_estimated_absorpt_t_max 0.956

loop_
_space_group_symop_operation_xyz
'x, y, z'
'-x+1/2, y+1/2, -z+1/2'
'-x, -y, -z'
'x-1/2, -y-1/2, z-1/2'

loop_
_atom_site_label
_atom_site_type_symbol
_atom_site_fract_x
_atom_site_fract_y
_atom_site_fract_z
_atom_site_U_iso_or_equiv
_atom_site_adp_type
_atom_site_occupancy
_atom_site_site_symmetry_order
_atom_site_calc_flag
_atom_site_refinement_flags_posn
_atom_site_refinement_flags_adp
S1 S 0.78937(7) 0.88865(4) 0.33882(3) 0.02770(15) Uani 1 1 d . .
N1 N 0.2275(2) 0.69983(12) 0.48105(9) 0.0166(3) Uani 1 1 d . .
N2 N 0.1683(2) 0.59377(11) 0.37250(8) 0.0140(3) Uani 1 1 d . .
N3 N 0.4684(3) 0.78022(15) 0.27316(13) 0.0370(5) Uani 1 1 d . .
C1 C 0.1812(2) 0.69520(14) 0.39827(10) 0.0166(4) Uani 1 1 d . .
H1 H 0.1604 0.7559 0.3627 0.020 Uiso 1 1 calc R U
C2 C 0.2457(2) 0.59540(14) 0.51127(10) 0.0154(4) Uani 1 1 d . .
C3 C 0.2900(2) 0.55470(16) 0.59208(11) 0.0199(4) Uani 1 1 d . .
H3 H 0.3131 0.6004 0.6395 0.024 Uiso 1 1 calc R U
C4 C 0.2985(3) 0.44440(16) 0.59920(12) 0.0228(4) Uani 1 1 d . .
H4 H 0.3296 0.4134 0.6530 0.027 Uiso 1 1 calc R U
C5 C 0.2624(3) 0.37682(16) 0.52937(12) 0.0226(4) Uani 1 1 d . .
H5 H 0.2697 0.3014 0.5373 0.027 Uiso 1 1 calc R U
C6 C 0.2167(2) 0.41659(15) 0.44965(11) 0.0183(4) Uani 1 1 d . .
H6 H 0.1914 0.3707 0.4025 0.022 Uiso 1 1 calc R U
C7 C 0.2096(2) 0.52805(14) 0.44221(10) 0.0146(4) Uani 1 1 d . .
C8 C 0.2531(3) 0.79844(15) 0.53302(11) 0.0217(4) Uani 1 1 d . .
H8 H 0.3580 0.7849 0.5766 0.026 Uiso 1 1 calc R U
C9 C 0.0790(4) 0.8228(2) 0.57857(15) 0.0430(6) Uani 1 1 d . .
H9A H -0.0258 0.8375 0.5373 0.064 Uiso 1 1 calc R U
H9B H 0.1014 0.8858 0.6148 0.064 Uiso 1 1 calc R U
H9C H 0.0476 0.7611 0.6134 0.064 Uiso 1 1 calc R U
C10 C 0.3091(4) 0.89219(18) 0.47988(14) 0.0403(6) Uani 1 1 d . .
H10A H 0.4202 0.8730 0.4493 0.060 Uiso 1 1 calc R U
H10B H 0.3386 0.9540 0.5165 0.060 Uiso 1 1 calc R U
H10C H 0.2048 0.9105 0.4393 0.060 Uiso 1 1 calc R U
C11 C 0.1223(3) 0.55436(14) 0.28531(10) 0.0168(4) Uani 1 1 d . .
H11 H 0.0306 0.4939 0.2885 0.020 Uiso 1 1 calc R U
C12 C 0.2995(3) 0.51120(16) 0.24818(11) 0.0224(4) Uani 1 1 d . .
H12A H 0.3910 0.5694 0.2439 0.034 Uiso 1 1 calc R U
H12B H 0.2677 0.4817 0.1918 0.034 Uiso 1 1 calc R U
H12C H 0.3540 0.4546 0.2849 0.034 Uiso 1 1 calc R U
C13 C 0.0305(3) 0.64171(16) 0.23059(11) 0.0238(4) Uani 1 1 d . .
H13A H -0.0756 0.6724 0.2592 0.036 Uiso 1 1 calc R U
H13B H -0.0151 0.6112 0.1762 0.036 Uiso 1 1 calc R U
H13C H 0.1230 0.6981 0.2210 0.036 Uiso 1 1 calc R U
C14 C 0.6016(3) 0.82406(15) 0.30027(12) 0.0217(4) Uani 1 1 d . .

loop_
_atom_site_aniso_label
_atom_site_aniso_U_11
_atom_site_aniso_U_22
_atom_site_aniso_U_33
_atom_site_aniso_U_23
_atom_site_aniso_U_13
_atom_site_aniso_U_12
S1 0.0284(3) 0.0210(3) 0.0335(3) -0.0021(2) 0.0002(2) -0.0015(2)
N1 0.0198(8) 0.0159(8) 0.0139(7) -0.0013(6) -0.0012(6) -0.0032(6)
N2 0.0159(7) 0.0134(8) 0.0125(7) -0.0003(5) -0.0005(5) -0.0019(6)
N3 0.0365(11) 0.0257(10) 0.0490(12) -0.0022(9) 0.0028(9) -0.0057(8)
C1 0.0191(9) 0.0162(9) 0.0144(8) 0.0004(7) -0.0004(7) -0.0027(7)
C2 0.0114(8) 0.0175(9) 0.0174(8) 0.0014(7) 0.0010(6) -0.0034(7)
C3 0.0139(8) 0.0313(11) 0.0144(8) 0.0031(8) 0.0004(7) -0.0032(8)
C4 0.0161(9) 0.0306(11) 0.0216(9) 0.0122(8) 0.0002(7) -0.0007(8)
C5 0.0155(9) 0.0197(10) 0.0327(10) 0.0086(8) 0.0027(8) 0.0003(8)
C6 0.0142(8) 0.0171(9) 0.0235(9) 0.0018(7) 0.0016(7) -0.0015(7)
C7 0.0110(8) 0.0170(9) 0.0158(8) 0.0024(7) 0.0011(6) -0.0020(7)
C8 0.0307(11) 0.0189(10) 0.0150(8) -0.0044(7) -0.0027(7) -0.0073(8)
C9 0.0527(15) 0.0360(13) 0.0430(13) -0.0241(11) 0.0273(11) -0.0235(12)
C10 0.0585(16) 0.0273(12) 0.0378(12) -0.0143(10) 0.0263(11) -0.0204(11)
C11 0.0206(9) 0.0170(9) 0.0124(8) -0.0036(7) -0.0027(7) -0.0027(7)
C12 0.0243(10) 0.0264(10) 0.0165(8) -0.0059(7) 0.0015(7) 0.0003(8)
C13 0.0292(10) 0.0248(10) 0.0167(9) -0.0003(7) -0.0050(8) -0.0001(8)
C14 0.0283(11) 0.0139(9) 0.0235(9) 0.0027(7) 0.0077(8) 0.0028(8)

loop_
_atom_type_symbol
_atom_type_description
_atom_type_scat_dispersion_real
_atom_type_scat_dispersion_imag
_atom_type_scat_source
C C 0.0033 0.0016 'International Tables Vol C Tables 4.2.6.8 and 6.1.1.4'
H H 0.0000 0.0000 'International Tables Vol C Tables 4.2.6.8 and 6.1.1.4'
N N 0.0061 0.0033 'International Tables Vol C Tables 4.2.6.8 and 6.1.1.4'
S S 0.1246 0.1234 'International Tables Vol C Tables 4.2.6.8 and 6.1.1.4'

loop_
_geom_angle_atom_site_label_1
_geom_angle_atom_site_label_2
_geom_angle_atom_site_label_3
_geom_angle
C1 N1 C2 108.09(14)
C1 N1 C8 126.58(15)
C2 N1 C8 125.32(14)
C1 N2 C7 107.94(14)
C1 N2 C11 127.43(14)
C7 N2 C11 124.62(14)
N2 C1 N1 110.58(15)
N2 C1 H1 124.7
N1 C1 H1 124.7
N1 C2 C7 106.56(14)
N1 C2 C3 131.88(17)
C7 C2 C3 121.56(17)
C4 C3 C2 116.32(17)
C4 C3 H3 121.8
C2 C3 H3 121.8
C3 C4 C5 121.93(17)
C3 C4 H4 119.0
C5 C4 H4 119.0
C6 C5 C4 121.97(18)
C6 C5 H5 119.0
C4 C5 H5 119.0
C5 C6 C7 116.17(17)
C5 C6 H6 121.9
C7 C6 H6 121.9
C2 C7 N2 106.82(15)
C2 C7 C6 122.05(16)
N2 C7 C6 131.13(16)
N1 C8 C9 110.89(16)
N1 C8 C10 111.10(15)
C9 C8 C10 111.34(19)
N1 C8 H8 107.8
C9 C8 H8 107.8
C10 C8 H8 107.8
C8 C9 H9A 109.5
C8 C9 H9B 109.5
H9A C9 H9B 109.5
C8 C9 H9C 109.5
H9A C9 H9C 109.5
H9B C9 H9C 109.5
C8 C10 H10A 109.5
C8 C10 H10B 109.5
H10A C10 H10B 109.5
C8 C10 H10C 109.5
H10A C10 H10C 109.5
H10B C10 H10C 109.5
N2 C11 C13 111.01(14)
N2 C11 C12 109.57(14)
C13 C11 C12 111.84(15)
N2 C11 H11 108.1
C13 C11 H11 108.1
C12 C11 H11 108.1
C11 C12 H12A 109.5
C11 C12 H12B 109.5
H12A C12 H12B 109.5
C11 C12 H12C 109.5
H12A C12 H12C 109.5
H12B C12 H12C 109.5
C11 C13 H13A 109.5
C11 C13 H13B 109.5
H13A C13 H13B 109.5
C11 C13 H13C 109.5
H13A C13 H13C 109.5
H13B C13 H13C 109.5
N3 C14 S1 178.96(19)

loop_
_geom_bond_atom_site_label_1
_geom_bond_atom_site_label_2
_geom_bond_distance
S1 C14 1.646(2)
N1 C1 1.335(2)
N1 C2 1.391(2)
N1 C8 1.485(2)
N2 C1 1.331(2)
N2 C7 1.393(2)
N2 C11 1.485(2)
N3 C14 1.154(3)
C1 H1 0.9500
C2 C7 1.391(2)
C2 C3 1.396(2)
C3 C4 1.381(3)
C3 H3 0.9500
C4 C5 1.403(3)
C4 H4 0.9500
C5 C6 1.378(3)
C5 H5 0.9500
C6 C7 1.395(3)
C6 H6 0.9500
C8 C9 1.501(3)
C8 C10 1.508(3)
C8 H8 1.0000
C9 H9A 0.9800
C9 H9B 0.9800
C9 H9C 0.9800
C10 H10A 0.9800
C10 H10B 0.9800
C10 H10C 0.9800
C11 C13 1.516(3)
C11 C12 1.520(3)
C11 H11 1.0000
C12 H12A 0.9800
C12 H12B 0.9800
C12 H12C 0.9800
C13 H13A 0.9800
C13 H13B 0.9800
C13 H13C 0.9800

loop_
_geom_torsion_atom_site_label_1
_geom_torsion_atom_site_label_2
_geom_torsion_atom_site_label_3
_geom_torsion_atom_site_label_4
_geom_torsion
C7 N2 C1 N1 -0.4(2)
C11 N2 C1 N1 -179.21(15)
C2 N1 C1 N2 -0.1(2)
C8 N1 C1 N2 -179.30(16)
C1 N1 C2 C7 0.52(19)
C8 N1 C2 C7 179.75(16)
C1 N1 C2 C3 -179.44(18)
C8 N1 C2 C3 -0.2(3)
N1 C2 C3 C4 -179.17(18)
C7 C2 C3 C4 0.9(3)
C2 C3 C4 C5 -0.7(3)
C3 C4 C5 C6 0.0(3)
C4 C5 C6 C7 0.5(3)
N1 C2 C7 N2 -0.75(18)
C3 C2 C7 N2 179.21(15)
N1 C2 C7 C6 179.64(15)
C3 C2 C7 C6 -0.4(3)
C1 N2 C7 C2 0.72(19)
C11 N2 C7 C2 179.57(15)
C1 N2 C7 C6 -179.73(18)
C11 N2 C7 C6 -0.9(3)
C5 C6 C7 C2 -0.3(3)
C5 C6 C7 N2 -179.79(17)
C1 N1 C8 C9 98.1(2)
C2 N1 C8 C9 -81.0(2)
C1 N1 C8 C10 -26.3(3)
C2 N1 C8 C10 154.63(18)
C1 N2 C11 C13 -17.9(2)
C7 N2 C11 C13 163.47(16)
C1 N2 C11 C12 106.1(2)
C7 N2 C11 C12 -72.5(2)
